data_7111633
loop_
_publ_author_name
'Velaga, Sitaram P.'
'Vangala, Venu R.'
'Basavoju, Srinivas'
'Bostr\"om, Dan'

_publ_section_title
;
 Polymorphism in acesulfame sweetener: structure--property and stability
 relationships of bending and brittle crystals
;
_journal_issue 20
_journal_name_full 'Chemical Communications'
_journal_page_first 3562
_journal_page_last 3564
_journal_paper_doi 10.1039/c0cc00028k
_journal_volume 46
_journal_year 2010
_chemical_formula_moiety 'C4 H5 N O4 S'
_chemical_formula_sum 'C4 H5 N O4 S'
_chemical_formula_weight 163.15
_chemical_melting_point 395
_chemical_name_common 'Acesulfame Form I'
_chemical_name_systematic
;
?
;
_space_group_IT_number 14
_symmetry_cell_setting monoclinic
_symmetry_space_group_name_Hall '-P 2ybc'
_symmetry_space_group_name_H-M 'P 1 21/c 1'
_atom_sites_solution_hydrogens geom
_atom_sites_solution_primary direct
_atom_sites_solution_secondary difmap
_audit_creation_method SHELXL-97
_cell_angle_alpha 90.00
_cell_angle_beta 101.36(3)
_cell_angle_gamma 90.00
_cell_formula_units_Z 8
_cell_length_a 7.4940(15)
_cell_length_b 11.784(2)
_cell_length_c 15.238(3)
_cell_measurement_reflns_used 5251
_cell_measurement_temperature 150(2)
_cell_measurement_theta_max 33.142
_cell_measurement_theta_min 2.546
_cell_volume 1319.3(5)
_computing_cell_refinement 'HKL Scalepack (Otwinowski & Minor 1997)'
_computing_data_collection KappaCCD
_computing_data_reduction 'Denzo and Scalepak (Otwinowski & Minor, 1997)'
_computing_structure_refinement 'SHELXL-97 (Sheldrick, 1997)'
_computing_structure_solution 'SHELXS-97 (Sheldrick, 1997)'
_diffrn_ambient_temperature 150(2)
_diffrn_measured_fraction_theta_full 0.999
_diffrn_measured_fraction_theta_max 0.999
_diffrn_measurement_device_type KappaCCD
_diffrn_measurement_method 'phi and omega scans'
_diffrn_radiation_monochromator graphite
_diffrn_radiation_source 'fine-focus sealed tube'
_diffrn_radiation_type MoK\a
_diffrn_radiation_wavelength 0.71073
_diffrn_reflns_av_R_equivalents 0.0232
_diffrn_reflns_av_sigmaI/netI 0.0293
_diffrn_reflns_limit_h_max 11
_diffrn_reflns_limit_h_min -11
_diffrn_reflns_limit_k_max 17
_diffrn_reflns_limit_k_min -18
_diffrn_reflns_limit_l_max 23
_diffrn_reflns_limit_l_min -23
_diffrn_reflns_number 9845
_diffrn_reflns_theta_full 33.13
_diffrn_reflns_theta_max 33.13
_diffrn_reflns_theta_min 2.73
_exptl_absorpt_coefficient_mu 0.443
_exptl_absorpt_correction_type none
_exptl_crystal_colour Colourless
_exptl_crystal_density_diffrn 1.643
_exptl_crystal_density_method 'not measured'
_exptl_crystal_description Needle
_exptl_crystal_F_000 672
_exptl_crystal_size_max 0.22
_exptl_crystal_size_mid 0.18
_exptl_crystal_size_min 0.13
_refine_diff_density_max 0.437
_refine_diff_density_min -0.649
_refine_diff_density_rms 0.103
_refine_ls_extinction_method none
_refine_ls_goodness_of_fit_ref 1.102
_refine_ls_hydrogen_treatment constr
_refine_ls_matrix_type full
_refine_ls_number_parameters 183
_refine_ls_number_reflns 5031
_refine_ls_number_restraints 0
_refine_ls_restrained_S_all 1.102
_refine_ls_R_factor_all 0.0581
_refine_ls_R_factor_gt 0.0432
_refine_ls_shift/su_max 0.000
_refine_ls_shift/su_mean 0.000
_refine_ls_structure_factor_coef Fsqd
_refine_ls_weighting_details 'calc w=1/[\s^2^(Fo^2^)+(0.0758P)^2^+0.4884P] where P=(Fo^2^+2Fc^2^)/3'
_refine_ls_weighting_scheme calc
_refine_ls_wR_factor_gt 0.1266
_refine_ls_wR_factor_ref 0.1433
_reflns_number_gt 4024
_reflns_number_total 5031
_reflns_threshold_expression >2sigma(I)
_cod_data_source_file c0cc00028ksup1.cif
_cod_data_source_block Form-I
_cod_depositor_comments
;
The following automatic conversions were performed:

'_symmetry_cell_setting' value 'Monoclinic' changed to 'monoclinic'
according to /home/saulius/struct/CIF-dictionaries/cif_core.dic
dictionary named 'cif_core.dic' version 2.4.2 from 2011-04-26.

Automatic conversion script
Id: cif_fix_values 1891 2012-01-12 08:04:46Z andrius 
;
_cod_original_cell_volume 1319.3(4)
_cod_original_sg_symbol_H-M 'P 21/c'
_cod_database_code 7111633

loop_
_symmetry_equiv_pos_as_xyz
'x, y, z'
'-x, y+1/2, -z+1/2'
'-x, -y, -z'
'x, -y-1/2, z-1/2'

loop_
_atom_site_label
_atom_site_type_symbol
_atom_site_fract_x
_atom_site_fract_y
_atom_site_fract_z
_atom_site_U_iso_or_equiv
_atom_site_adp_type
_atom_site_occupancy
_atom_site_symmetry_multiplicity
_atom_site_calc_flag
_atom_site_refinement_flags
S1 S 0.68613(5) 0.09678(3) 0.12052(3) 0.02432(10) Uani 1 1 d .
O16 O 0.54045(16) 0.06818(11) 0.16315(9) 0.0322(3) Uani 1 1 d .
O18 O 0.65746(19) 0.10147(13) 0.02600(9) 0.0369(3) Uani 1 1 d .
O19 O 0.84424(16) 0.00854(10) 0.15490(9) 0.0282(2) Uani 1 1 d .
O20 O 1.01740(16) 0.33436(10) 0.18613(8) 0.0292(2) Uani 1 1 d .
N17 N 0.78144(17) 0.21295(11) 0.16540(9) 0.0247(3) Uani 1 1 d .
H17 H 0.7041 0.2787 0.1667 0.030 Uiso 1 1 d R
C12 C 1.1271(3) -0.06738(16) 0.13460(14) 0.0351(4) Uani 1 1 d .
H12A H 1.2501 -0.0467 0.1324 0.053 Uiso 1 1 calc R
H12B H 1.0730 -0.1052 0.0801 0.053 Uiso 1 1 calc R
H12C H 1.1270 -0.1173 0.1844 0.053 Uiso 1 1 calc R
C13 C 0.9623(2) 0.23777(14) 0.16663(10) 0.0239(3) Uani 1 1 d .
C14 C 1.0213(2) 0.03597(14) 0.14527(11) 0.0262(3) Uani 1 1 d .
C15 C 1.0770(2) 0.14418(14) 0.14897(11) 0.0266(3) Uani 1 1 d .
H15A H 1.1935 0.1601 0.1399 0.032 Uiso 1 1 calc R
S2 S 0.82145(5) 0.09924(3) 0.40693(3) 0.02543(10) Uani 1 1 d .
O7 O 0.97333(17) 0.12599(11) 0.36830(11) 0.0360(3) Uani 1 1 d .
O8 O 0.50752(18) -0.14612(11) 0.33995(11) 0.0410(3) Uani 1 1 d .
O10 O 0.8365(2) 0.10367(13) 0.50102(9) 0.0388(3) Uani 1 1 d .
O11 O 0.66270(15) 0.18286(10) 0.36313(8) 0.0266(2) Uani 1 1 d .
N9 N 0.73779(18) -0.02147(11) 0.36663(10) 0.0276(3) Uani 1 1 d .
H9 H 0.8183 -0.0701 0.3568 0.033 Uiso 1 1 d R
C3 C 0.3690(2) 0.25559(15) 0.36618(14) 0.0330(4) Uani 1 1 d .
H3A H 0.2464 0.2333 0.3676 0.049 Uiso 1 1 calc R
H3B H 0.3705 0.2974 0.3123 0.049 Uiso 1 1 calc R
H3C H 0.4151 0.3025 0.4171 0.049 Uiso 1 1 calc R
C4 C 0.5565(2) -0.04808(14) 0.35933(12) 0.0286(3) Uani 1 1 d .
C5 C 0.4841(2) 0.15345(14) 0.36856(11) 0.0251(3) Uani 1 1 d .
C6 C 0.4348(2) 0.04435(14) 0.37049(12) 0.0281(3) Uani 1 1 d .
H6A H 0.3185 0.0272 0.3793 0.034 Uiso 1 1 calc R

loop_
_atom_site_aniso_label
_atom_site_aniso_U_11
_atom_site_aniso_U_22
_atom_site_aniso_U_33
_atom_site_aniso_U_23
_atom_site_aniso_U_13
_atom_site_aniso_U_12
S1 0.01902(17) 0.02425(18) 0.0299(2) -0.00079(13) 0.00535(13) -0.00181(13)
O16 0.0214(5) 0.0311(6) 0.0463(7) -0.0015(5) 0.0118(5) -0.0042(5)
O18 0.0330(6) 0.0465(8) 0.0294(6) -0.0034(5) 0.0016(5) -0.0033(6)
O19 0.0227(5) 0.0220(5) 0.0414(6) 0.0027(5) 0.0103(4) 0.0012(4)
O20 0.0272(5) 0.0253(5) 0.0355(6) -0.0021(5) 0.0071(5) -0.0057(4)
N17 0.0186(5) 0.0216(6) 0.0343(7) -0.0009(5) 0.0060(5) 0.0003(4)
C12 0.0317(8) 0.0302(8) 0.0471(10) 0.0029(7) 0.0169(7) 0.0077(7)
C13 0.0206(6) 0.0257(7) 0.0256(7) 0.0015(5) 0.0048(5) -0.0020(5)
C14 0.0215(6) 0.0286(7) 0.0299(7) 0.0009(6) 0.0085(5) 0.0024(6)
C15 0.0201(6) 0.0299(7) 0.0310(7) 0.0005(6) 0.0078(5) -0.0002(5)
S2 0.01920(17) 0.02321(18) 0.0329(2) -0.00038(14) 0.00283(13) -0.00225(12)
O7 0.0196(5) 0.0309(6) 0.0580(9) 0.0031(6) 0.0091(5) -0.0042(5)
O8 0.0285(6) 0.0241(6) 0.0729(10) -0.0070(6) 0.0163(6) -0.0069(5)
O10 0.0391(7) 0.0420(8) 0.0319(7) -0.0027(5) -0.0014(5) 0.0031(6)
O11 0.0206(5) 0.0217(5) 0.0375(6) 0.0022(4) 0.0057(4) -0.0014(4)
N9 0.0212(6) 0.0209(6) 0.0421(8) -0.0023(5) 0.0094(5) -0.0011(5)
C3 0.0230(7) 0.0263(7) 0.0485(10) -0.0019(7) 0.0043(6) 0.0019(6)
C4 0.0230(7) 0.0239(7) 0.0406(9) -0.0013(6) 0.0101(6) -0.0037(6)
C5 0.0201(6) 0.0256(7) 0.0295(7) -0.0010(6) 0.0049(5) -0.0009(5)
C6 0.0218(6) 0.0253(7) 0.0391(8) -0.0014(6) 0.0105(6) -0.0024(5)

loop_
_atom_type_symbol
_atom_type_description
_atom_type_scat_dispersion_real
_atom_type_scat_dispersion_imag
_atom_type_scat_source
C C 0.0033 0.0016 'International Tables Vol C Tables 4.2.6.8 and 6.1.1.4'
H H 0.0000 0.0000 'International Tables Vol C Tables 4.2.6.8 and 6.1.1.4'
N N 0.0061 0.0033 'International Tables Vol C Tables 4.2.6.8 and 6.1.1.4'
O O 0.0106 0.0060 'International Tables Vol C Tables 4.2.6.8 and 6.1.1.4'
S S 0.1246 0.1234 'International Tables Vol C Tables 4.2.6.8 and 6.1.1.4'

loop_
_geom_angle_atom_site_label_1
_geom_angle_atom_site_label_2
_geom_angle_atom_site_label_3
_geom_angle
O18 S1 O16 119.99(9)
O18 S1 O19 108.40(8)
O16 S1 O19 106.60(7)
O18 S1 N17 111.11(8)
O16 S1 N17 108.71(8)
O19 S1 N17 100.07(7)
C14 O19 S1 118.39(10)
C13 N17 S1 122.02(11)
C13 N17 H17 114.8
S1 N17 H17 117.7
C14 C12 H12A 109.5
C14 C12 H12B 109.5
H12A C12 H12B 109.5
C14 C12 H12C 109.5
H12A C12 H12C 109.5
H12B C12 H12C 109.5
O20 C13 N17 118.78(14)
O20 C13 C15 124.39(14)
N17 C13 C15 116.75(14)
C15 C14 O19 120.59(14)
C15 C14 C12 128.23(15)
O19 C14 C12 111.15(14)
C14 C15 C13 122.59(14)
C14 C15 H15A 118.7
C13 C15 H15A 118.7
O7 S2 O10 120.14(9)
O7 S2 O11 106.51(8)
O10 S2 O11 107.84(8)
O7 S2 N9 108.63(8)
O10 S2 N9 111.26(9)
O11 S2 N9 100.55(7)
C5 O11 S2 117.86(10)
C4 N9 S2 122.05(12)
C4 N9 H9 123.0
S2 N9 H9 114.4
C5 C3 H3A 109.5
C5 C3 H3B 109.5
H3A C3 H3B 109.5
C5 C3 H3C 109.5
H3A C3 H3C 109.5
H3B C3 H3C 109.5
O8 C4 N9 118.44(15)
O8 C4 C6 124.58(15)
N9 C4 C6 116.89(14)
C6 C5 O11 120.65(14)
C6 C5 C3 128.32(15)
O11 C5 C3 110.93(13)
C5 C6 C4 122.33(14)
C5 C6 H6A 118.8
C4 C6 H6A 118.8

loop_
_geom_bond_atom_site_label_1
_geom_bond_atom_site_label_2
_geom_bond_distance
S1 O18 1.4149(14)
S1 O16 1.4166(13)
S1 O19 1.5859(12)
S1 N17 1.6308(14)
O19 C14 1.4011(19)
O20 C13 1.2272(19)
N17 C13 1.3832(19)
N17 H17 0.9699
C12 C14 1.480(2)
C12 H12A 0.9600
C12 H12B 0.9600
C12 H12C 0.9600
C13 C15 1.455(2)
C14 C15 1.340(2)
C15 H15A 0.9300
S2 O7 1.4161(14)
S2 O10 1.4168(15)
S2 O11 1.5872(12)
S2 N9 1.6253(14)
O8 C4 1.231(2)
O11 C5 1.4007(19)
N9 C4 1.377(2)
N9 H9 0.8662
C3 C5 1.477(2)
C3 H3A 0.9600
C3 H3B 0.9600
C3 H3C 0.9600
C4 C6 1.452(2)
C5 C6 1.340(2)
C6 H6A 0.9300

loop_
_geom_torsion_atom_site_label_1
_geom_torsion_atom_site_label_2
_geom_torsion_atom_site_label_3
_geom_torsion_atom_site_label_4
_geom_torsion
O18 S1 O19 C14 68.30(14)
O16 S1 O19 C14 -161.24(12)
N17 S1 O19 C14 -48.10(13)
O18 S1 N17 C13 -72.82(15)
O16 S1 N17 C13 153.02(13)
O19 S1 N17 C13 41.52(14)
S1 N17 C13 O20 166.82(12)
S1 N17 C13 C15 -16.4(2)
S1 O19 C14 C15 31.5(2)
S1 O19 C14 C12 -150.43(13)
O19 C14 C15 C13 2.6(3)
C12 C14 C15 C13 -175.12(18)
O20 C13 C15 C14 166.51(16)
N17 C13 C15 C14 -10.1(2)
O7 S2 O11 C5 161.20(12)
O10 S2 O11 C5 -68.59(13)
N9 S2 O11 C5 47.99(13)
O7 S2 N9 C4 -151.89(14)
O10 S2 N9 C4 73.70(16)
O11 S2 N9 C4 -40.30(16)
S2 N9 C4 O8 -170.15(14)
S2 N9 C4 C6 13.1(2)
S2 O11 C5 C6 -30.4(2)
S2 O11 C5 C3 152.90(12)
O11 C5 C6 C4 -5.5(3)
C3 C5 C6 C4 170.61(18)
O8 C4 C6 C5 -162.32(18)
N9 C4 C6 C5 14.2(3)
